data_7208843
loop_
_publ_author_name
'Ghosh, Partha Pratim'
'Pal, Gargi'
'Paul, Sanjay'
'Das, Asish R.'

_publ_section_title
;
 Design and synthesis of benzylpyrazolyl coumarin derivatives via a
 four-component reaction in water: investigation of the weak interactions
 accumulating in the crystal structure of a signified compound
;
_journal_issue 10
_journal_name_full 'Green Chemistry'
_journal_page_first 2691
_journal_paper_doi 10.1039/c2gc36021g
_journal_volume 14
_journal_year 2012
_chemical_formula_sum 'C27 H22 N2 O4'
_chemical_formula_weight 438.46
_chemical_name_systematic
;
?
;
_space_group_IT_number 14
_symmetry_cell_setting monoclinic
_symmetry_space_group_name_Hall '-P 2yn'
_symmetry_space_group_name_H-M 'P 1 21/n 1'
_atom_sites_solution_hydrogens geom
_atom_sites_solution_primary direct
_atom_sites_solution_secondary difmap
_audit_creation_method SHELXL-97
_cell_angle_alpha 90.000(5)
_cell_angle_beta 93.406(5)
_cell_angle_gamma 90.000(5)
_cell_formula_units_Z 8
_cell_length_a 17.188(5)
_cell_length_b 14.671(5)
_cell_length_c 17.440(5)
_cell_measurement_temperature 293(2)
_cell_volume 4390(2)
_computing_cell_refinement 'Bruker SAINT'
_computing_data_collection 'Bruker APEX2'
_computing_data_reduction 'Bruker SAINT'
_computing_molecular_graphics 'Bruker SHELXTL'
_computing_publication_material 'Bruker SHELXTL'
_computing_structure_refinement 'SHELXL-97 (Sheldrick, 2008)'
_computing_structure_solution 'SHELXS-97 (Sheldrick, 2008)'
_diffrn_ambient_temperature 293(2)
_diffrn_measured_fraction_theta_full 0.991
_diffrn_measured_fraction_theta_max 0.991
_diffrn_radiation_monochromator graphite
_diffrn_radiation_source 'fine-focus sealed tube'
_diffrn_radiation_type MoK\a
_diffrn_radiation_wavelength 0.71073
_diffrn_reflns_av_R_equivalents 0.0730
_diffrn_reflns_av_sigmaI/netI 0.0686
_diffrn_reflns_limit_h_max 19
_diffrn_reflns_limit_h_min -19
_diffrn_reflns_limit_k_max 16
_diffrn_reflns_limit_k_min -16
_diffrn_reflns_limit_l_max 17
_diffrn_reflns_limit_l_min -19
_diffrn_reflns_number 26201
_diffrn_reflns_theta_full 24.03
_diffrn_reflns_theta_max 24.03
_diffrn_reflns_theta_min 1.62
_exptl_absorpt_coefficient_mu 0.090
_exptl_absorpt_correction_T_max 0.9893
_exptl_absorpt_correction_T_min 0.9770
_exptl_crystal_density_diffrn 1.327
_exptl_crystal_density_method 'not measured'
_exptl_crystal_F_000 1840
_exptl_crystal_size_max 0.26
_exptl_crystal_size_mid 0.18
_exptl_crystal_size_min 0.12
_refine_diff_density_max 0.400
_refine_diff_density_min -0.383
_refine_diff_density_rms 0.097
_refine_ls_extinction_method none
_refine_ls_goodness_of_fit_ref 1.076
_refine_ls_hydrogen_treatment mixed
_refine_ls_matrix_type full
_refine_ls_number_parameters 620
_refine_ls_number_reflns 6847
_refine_ls_number_restraints 0
_refine_ls_restrained_S_all 1.076
_refine_ls_R_factor_all 0.1670
_refine_ls_R_factor_gt 0.1290
_refine_ls_shift/su_max 0.196
_refine_ls_shift/su_mean 0.006
_refine_ls_structure_factor_coef Fsqd
_refine_ls_weighting_details 'calc w=1/[\s^2^(Fo^2^)+(0.1550P)^2^+32.0908P] where P=(Fo^2^+2Fc^2^)/3'
_refine_ls_weighting_scheme calc
_refine_ls_wR_factor_gt 0.3723
_refine_ls_wR_factor_ref 0.3982
_reflns_number_gt 4524
_reflns_number_total 6847
_reflns_threshold_expression >2sigma(I)
_cod_data_source_file c2gc36021g.txt
_cod_data_source_block ardppme_0m
_cod_depositor_comments
;
The following automatic conversions were performed:

'_symmetry_cell_setting' value 'Monoclinic' changed to 'monoclinic'
according to /home/saulius/struct/CIF-dictionaries/cif_core.dic
dictionary named 'cif_core.dic' version 2.4.2 from 2011-04-26.

Automatic conversion script
Id: cif_fix_values 1891 2012-01-12 08:04:46Z andrius 
;
_cod_original_sg_symbol_H-M 'P2(1)/n '
_cod_database_code 7208843

loop_
_symmetry_equiv_pos_as_xyz
'x, y, z'
'-x+1/2, y+1/2, -z+1/2'
'-x, -y, -z'
'x-1/2, -y-1/2, z-1/2'

loop_
_atom_site_label
_atom_site_type_symbol
_atom_site_fract_x
_atom_site_fract_y
_atom_site_fract_z
_atom_site_U_iso_or_equiv
_atom_site_adp_type
_atom_site_occupancy
_atom_site_symmetry_multiplicity
_atom_site_calc_flag
_atom_site_refinement_flags
O7 O 1.0317(4) 0.6414(5) 0.6988(4) 0.0542(19) Uani 1 1 d .
O5 O 0.8663(3) 0.4726(4) 0.7819(4) 0.0563(16) Uani 1 1 d .
O4 O 0.1976(4) 0.8368(4) 1.0004(3) 0.0554(15) Uani 1 1 d .
O8 O 1.0011(3) 0.8120(4) 0.6939(4) 0.0571(16) Uani 1 1 d .
O3 O 0.1991(4) 0.6693(4) 1.0345(3) 0.0588(16) Uani 1 1 d .
H70 H 0.1863 0.7190 1.0162 0.088 Uiso 1 1 calc R
O6 O 0.7701(4) 0.5448(4) 0.7206(4) 0.0625(17) Uani 1 1 d .
O1 O 0.3128(4) 0.5151(4) 0.8807(4) 0.0628(17) Uani 1 1 d .
O2 O 0.2523(4) 0.5830(4) 0.7822(4) 0.0603(16) Uani 1 1 d .
N4 N 0.9076(4) 0.9000(4) 0.7512(4) 0.0494(17) Uani 1 1 d .
N3 N 0.8300(4) 0.8854(5) 0.7681(4) 0.0481(17) Uani 1 1 d .
N2 N 0.2339(5) 0.9332(5) 0.9025(4) 0.0540(18) Uani 1 1 d .
N1 N 0.2402(5) 0.9248(5) 0.8242(4) 0.0536(19) Uani 1 1 d .
C4 C 0.2798(5) 0.5442(5) 1.0090(5) 0.047(2) Uani 1 1 d .
C31 C 1.0013(5) 0.5083(5) 0.7637(5) 0.0433(19) Uani 1 1 d .
C2 C 0.2161(5) 0.6306(5) 0.9043(5) 0.0429(19) Uani 1 1 d .
C37 C 0.8648(5) 0.6792(5) 0.6527(5) 0.0450(19) Uani 1 1 d .
C29 C 0.8978(4) 0.6009(5) 0.7022(4) 0.0403(18) Uani 1 1 d .
C30 C 0.9750(5) 0.5887(5) 0.7191(5) 0.0434(19) Uani 1 1 d .
C10 C 0.1573(5) 0.6996(5) 0.8684(5) 0.0442(19) Uani 1 1 d .
C1 C 0.2586(5) 0.5790(6) 0.8521(5) 0.047(2) Uani 1 1 d .
C38 C 0.8983(5) 0.6884(6) 0.5755(5) 0.048(2) Uani 1 1 d .
C11 C 0.0756(5) 0.6972(5) 0.8995(5) 0.0443(19) Uani 1 1 d .
C19 C 0.2055(5) 0.8515(5) 0.9301(5) 0.050(2) Uani 1 1 d .
C43 C 0.9218(5) 0.6136(6) 0.5336(5) 0.057(2) Uani 1 1 d .
H41 H 0.9210 0.5560 0.5557 0.069 Uiso 1 1 calc R
C22 C 0.2659(5) 1.0092(5) 0.9436(5) 0.050(2) Uani 1 1 d .
C47A C 0.8045(4) 0.8065(5) 0.7317(5) 0.0439(19) Uani 1 1 d .
C32 C 0.9440(5) 0.4555(6) 0.7960(5) 0.052(2) Uani 1 1 d .
C18 C 0.1903(5) 0.7947(5) 0.8646(5) 0.047(2) Uani 1 1 d .
C36 C 1.0799(5) 0.4874(6) 0.7805(5) 0.056(2) Uani 1 1 d .
H30 H 1.1188 0.5227 0.7605 0.067 Uiso 1 1 calc R
C45 C 0.8648(5) 0.7671(5) 0.6969(5) 0.047(2) Uani 1 1 d .
C16 C 0.0449(5) 0.6171(6) 0.9288(5) 0.053(2) Uani 1 1 d .
H12 H 0.0768 0.5662 0.9361 0.063 Uiso 1 1 calc R
C3 C 0.2298(5) 0.6182(5) 0.9806(5) 0.046(2) Uani 1 1 d .
C39 C 0.9013(6) 0.7719(6) 0.5370(5) 0.060(2) Uani 1 1 d .
H46 H 0.8868 0.8245 0.5622 0.071 Uiso 1 1 calc R
C46A C 0.9330(5) 0.8251(5) 0.7114(5) 0.047(2) Uani 1 1 d .
C49A C 0.9516(5) 0.9687(5) 0.7899(5) 0.049(2) Uani 1 1 d .
C15 C -0.0330(5) 0.6123(6) 0.9471(5) 0.058(2) Uani 1 1 d .
H13 H -0.0526 0.5573 0.9642 0.070 Uiso 1 1 calc R
C28 C 0.8405(5) 0.5416(5) 0.7318(5) 0.048(2) Uani 1 1 d .
C5 C 0.3208(5) 0.4971(6) 0.9583(6) 0.056(2) Uani 1 1 d .
C20 C 0.2101(5) 0.8408(6) 0.8020(5) 0.052(2) Uani 1 1 d .
C42 C 0.9465(6) 0.6226(7) 0.4598(6) 0.068(3) Uani 1 1 d .
H42 H 0.9625 0.5709 0.4343 0.081 Uiso 1 1 calc R
C50A C 1.0213(6) 0.9946(6) 0.7601(7) 0.070(3) Uani 1 1 d .
H52 H 1.0379 0.9692 0.7150 0.084 Uiso 1 1 calc R
C9 C 0.2896(6) 0.5217(6) 1.0871(6) 0.060(2) Uani 1 1 d .
H2 H 0.2624 0.5532 1.1232 0.073 Uiso 1 1 calc R
C12 C 0.0267(5) 0.7710(6) 0.8957(6) 0.060(2) Uani 1 1 d .
H17 H 0.0453 0.8263 0.8782 0.072 Uiso 1 1 calc R
C40 C 0.9249(6) 0.7792(7) 0.4635(6) 0.066(3) Uani 1 1 d .
H45 H 0.9251 0.8362 0.4401 0.079 Uiso 1 1 calc R
C6 C 0.3756(6) 0.4307(7) 0.9790(6) 0.069(3) Uani 1 1 d .
H5 H 0.4054 0.4024 0.9431 0.083 Uiso 1 1 calc R
C14 C -0.0807(5) 0.6856(7) 0.9407(6) 0.061(2) Uani 1 1 d .
C23 C 0.3159(6) 1.0688(7) 0.9087(6) 0.070(3) Uani 1 1 d .
H23 H 0.3269 1.0609 0.8575 0.084 Uiso 1 1 calc R
C41 C 0.9482(6) 0.7042(7) 0.4235(5) 0.062(2) Uani 1 1 d .
C48A C 0.7226(5) 0.7762(6) 0.7350(6) 0.063(3) Uani 1 1 d .
H47A H 0.7052 0.7498 0.6867 0.094 Uiso 1 1 calc R
H47B H 0.6903 0.8276 0.7457 0.094 Uiso 1 1 calc R
H47C H 0.7192 0.7316 0.7750 0.094 Uiso 1 1 calc R
C33 C 0.9640(6) 0.3822(6) 0.8437(5) 0.060(2) Uani 1 1 d .
H33 H 0.9258 0.3467 0.8649 0.072 Uiso 1 1 calc R
C21 C 0.2021(6) 0.8151(7) 0.7198(5) 0.065(3) Uani 1 1 d .
H21A H 0.2314 0.7605 0.7118 0.098 Uiso 1 1 calc R
H21B H 0.2215 0.8635 0.6893 0.098 Uiso 1 1 calc R
H21C H 0.1481 0.8045 0.7051 0.098 Uiso 1 1 calc R
C13 C -0.0506(6) 0.7660(7) 0.9172(7) 0.073(3) Uani 1 1 d .
H16 H -0.0815 0.8181 0.9154 0.088 Uiso 1 1 calc R
C27 C 0.2478(7) 1.0225(7) 1.0175(6) 0.075(3) Uani 1 1 d .
H24 H 0.2136 0.9838 1.0408 0.091 Uiso 1 1 calc R
C24 C 0.3488(6) 1.1394(7) 0.9507(7) 0.076(3) Uani 1 1 d .
H25 H 0.3829 1.1789 0.9278 0.091 Uiso 1 1 calc R
C54A C 0.9252(7) 1.0092(7) 0.8532(7) 0.079(3) Uani 1 1 d .
H56 H 0.8773 0.9922 0.8708 0.095 Uiso 1 1 calc R
C35 C 1.0990(6) 0.4140(6) 0.8271(6) 0.066(3) Uani 1 1 d .
H31 H 1.1511 0.3986 0.8370 0.080 Uiso 1 1 calc R
C8 C 0.3400(7) 0.4524(7) 1.1097(6) 0.074(3) Uani 1 1 d .
H3 H 0.3444 0.4352 1.1611 0.089 Uiso 1 1 calc R
C25 C 0.3330(7) 1.1524(7) 1.0234(7) 0.079(3) Uani 1 1 d .
H26 H 0.3568 1.2001 1.0510 0.095 Uiso 1 1 calc R
C26 C 0.2826(8) 1.0970(8) 1.0580(7) 0.093(4) Uani 1 1 d .
H27 H 0.2709 1.1081 1.1085 0.111 Uiso 1 1 calc R
C7 C 0.3835(7) 0.4086(7) 1.0583(7) 0.076(3) Uani 1 1 d .
H4 H 0.4187 0.3638 1.0753 0.091 Uiso 1 1 calc R
C34 C 1.0424(6) 0.3635(6) 0.8588(6) 0.065(3) Uani 1 1 d .
H32 H 1.0568 0.3154 0.8914 0.079 Uiso 1 1 calc R
C51A C 1.0663(7) 1.0619(7) 0.8016(8) 0.090(4) Uani 1 1 d .
H53 H 1.1143 1.0794 0.7843 0.108 Uiso 1 1 calc R
C17 C -0.1661(6) 0.6848(8) 0.9624(7) 0.086(3) Uani 1 1 d .
H15A H -0.1786 0.6260 0.9825 0.129 Uiso 1 1 calc R
H15B H -0.1996 0.6974 0.9177 0.129 Uiso 1 1 calc R
H15C H -0.1734 0.7305 1.0007 0.129 Uiso 1 1 calc R
C53A C 0.9695(8) 1.0761(9) 0.8920(8) 0.098(4) Uani 1 1 d .
H55 H 0.9509 1.1037 0.9352 0.118 Uiso 1 1 calc R
C52A C 1.0403(8) 1.1013(9) 0.8666(9) 0.101(4) Uani 1 1 d .
H54 H 1.0704 1.1448 0.8933 0.121 Uiso 1 1 calc R
C44 C 0.9730(9) 0.7135(9) 0.3430(6) 0.098(4) Uani 1 1 d .
H44A H 0.9320 0.6923 0.3076 0.147 Uiso 1 1 calc R
H44B H 1.0190 0.6777 0.3370 0.147 Uiso 1 1 calc R
H44C H 0.9839 0.7763 0.3326 0.147 Uiso 1 1 calc R
H39 H 0.801(5) 0.667(5) 0.646(4) 0.04(2) Uiso 1 1 d .
H10 H 0.149(3) 0.690(4) 0.816(4) 0.015(15) Uiso 1 1 d .
H62 H 0.233(5) 0.984(7) 0.804(6) 0.07(3) Uiso 1 1 d .
H7 H 1.025(5) 0.682(5) 0.697(5) 0.02(3) Uiso 1 1 d .
H61 H 0.788(8) 0.931(9) 0.772(7) 0.12(4) Uiso 1 1 d .

loop_
_atom_site_aniso_label
_atom_site_aniso_U_11
_atom_site_aniso_U_22
_atom_site_aniso_U_33
_atom_site_aniso_U_23
_atom_site_aniso_U_13
_atom_site_aniso_U_12
O7 0.044(4) 0.035(4) 0.084(5) 0.005(3) 0.011(3) 0.001(3)
O5 0.049(4) 0.040(3) 0.081(4) 0.013(3) 0.008(3) -0.005(3)
O4 0.078(4) 0.043(3) 0.047(4) 0.005(3) 0.015(3) -0.005(3)
O8 0.039(3) 0.044(3) 0.089(5) -0.011(3) 0.015(3) -0.001(3)
O3 0.084(5) 0.040(3) 0.054(4) -0.002(3) 0.016(3) 0.007(3)
O6 0.048(4) 0.045(3) 0.096(5) 0.010(3) 0.012(3) -0.007(3)
O1 0.067(4) 0.052(4) 0.070(4) -0.006(3) 0.006(3) 0.014(3)
O2 0.065(4) 0.056(4) 0.061(4) -0.006(3) 0.015(3) 0.000(3)
N4 0.044(4) 0.034(3) 0.072(5) -0.002(3) 0.012(3) 0.000(3)
N3 0.044(4) 0.036(4) 0.066(5) -0.005(3) 0.014(3) 0.005(3)
N2 0.073(5) 0.042(4) 0.049(4) 0.002(3) 0.013(4) -0.006(3)
N1 0.067(5) 0.046(4) 0.049(4) 0.003(3) 0.016(4) -0.011(4)
C4 0.053(5) 0.033(4) 0.055(5) -0.004(4) -0.003(4) -0.007(4)
C31 0.048(5) 0.033(4) 0.049(5) -0.001(3) 0.002(4) 0.000(3)
C2 0.049(5) 0.031(4) 0.049(5) 0.003(3) 0.005(4) 0.001(3)
C37 0.038(4) 0.034(4) 0.063(5) -0.002(4) 0.011(4) -0.005(3)
C29 0.036(4) 0.036(4) 0.049(5) -0.003(3) 0.004(3) -0.004(3)
C30 0.045(5) 0.029(4) 0.057(5) -0.007(3) 0.012(4) -0.002(3)
C10 0.056(5) 0.031(4) 0.046(5) 0.000(4) 0.005(4) 0.001(4)
C1 0.047(5) 0.047(5) 0.046(5) -0.004(4) 0.002(4) 0.002(4)
C38 0.040(4) 0.047(5) 0.055(5) -0.002(4) -0.002(4) -0.002(4)
C11 0.053(5) 0.032(4) 0.048(5) 0.000(3) 0.003(4) -0.005(4)
C19 0.057(5) 0.035(4) 0.061(6) 0.002(4) 0.018(4) 0.001(4)
C43 0.071(6) 0.036(4) 0.067(6) -0.010(4) 0.014(5) -0.003(4)
C22 0.058(5) 0.030(4) 0.062(6) 0.004(4) 0.005(4) -0.002(4)
C47A 0.041(4) 0.030(4) 0.061(5) 0.001(4) 0.004(4) 0.003(3)
C32 0.050(5) 0.045(5) 0.060(5) -0.003(4) -0.003(4) -0.001(4)
C18 0.051(5) 0.034(4) 0.058(5) 0.004(4) 0.006(4) -0.002(4)
C36 0.056(6) 0.047(5) 0.066(6) 0.000(4) 0.006(4) 0.007(4)
C45 0.041(5) 0.037(4) 0.062(5) 0.002(4) 0.010(4) 0.000(4)
C16 0.061(6) 0.037(4) 0.061(6) 0.000(4) 0.014(4) 0.001(4)
C3 0.046(5) 0.034(4) 0.058(5) -0.001(4) 0.005(4) -0.004(3)
C39 0.073(6) 0.043(5) 0.064(6) -0.001(4) 0.010(5) 0.011(4)
C46A 0.048(5) 0.034(4) 0.059(5) 0.001(4) 0.009(4) 0.001(4)
C49A 0.056(5) 0.031(4) 0.063(6) -0.005(4) 0.008(4) 0.004(4)
C15 0.063(6) 0.043(5) 0.069(6) -0.001(4) 0.011(5) -0.010(4)
C28 0.047(5) 0.034(4) 0.065(6) 0.003(4) 0.003(4) -0.004(4)
C5 0.055(5) 0.045(5) 0.067(6) 0.005(4) -0.007(5) -0.009(4)
C20 0.054(5) 0.046(5) 0.056(5) -0.003(4) 0.007(4) -0.006(4)
C42 0.085(7) 0.048(5) 0.072(7) -0.016(5) 0.019(5) -0.004(5)
C50A 0.067(6) 0.044(5) 0.102(8) -0.009(5) 0.026(6) -0.002(5)
C9 0.074(6) 0.038(5) 0.069(6) -0.002(4) -0.003(5) -0.002(4)
C12 0.055(6) 0.045(5) 0.080(7) 0.016(5) 0.008(5) -0.002(4)
C40 0.079(7) 0.058(6) 0.062(6) 0.005(5) 0.013(5) -0.004(5)
C6 0.064(6) 0.055(6) 0.088(8) -0.005(5) -0.004(5) 0.008(5)
C14 0.046(5) 0.060(6) 0.075(6) 0.012(5) -0.003(4) -0.007(4)
C23 0.088(7) 0.065(6) 0.059(6) -0.007(5) 0.023(5) -0.021(6)
C41 0.070(6) 0.058(6) 0.057(6) -0.010(5) 0.008(5) -0.005(5)
C48A 0.050(5) 0.054(5) 0.085(7) -0.010(5) 0.016(5) 0.014(4)
C33 0.077(7) 0.045(5) 0.057(6) 0.002(4) 0.004(5) -0.007(5)
C21 0.078(7) 0.068(6) 0.051(5) 0.007(5) 0.008(5) -0.016(5)
C13 0.058(6) 0.055(6) 0.105(8) 0.026(6) 0.000(6) 0.007(5)
C27 0.109(9) 0.048(5) 0.075(7) -0.012(5) 0.043(6) -0.020(5)
C24 0.081(7) 0.061(6) 0.087(8) -0.018(6) 0.024(6) -0.030(5)
C54A 0.080(7) 0.061(6) 0.099(8) -0.021(6) 0.028(6) -0.018(6)
C35 0.071(7) 0.047(5) 0.079(7) -0.005(5) -0.004(5) 0.018(5)
C8 0.099(8) 0.048(6) 0.071(7) 0.004(5) -0.021(6) -0.005(6)
C25 0.100(8) 0.045(5) 0.094(9) -0.017(6) 0.018(7) -0.026(6)
C26 0.138(11) 0.060(7) 0.082(8) -0.023(6) 0.035(7) -0.020(7)
C7 0.083(8) 0.051(6) 0.090(8) 0.004(6) -0.020(6) 0.009(5)
C34 0.082(7) 0.046(5) 0.067(6) 0.007(5) -0.005(5) 0.014(5)
C51A 0.073(7) 0.042(6) 0.156(12) -0.014(7) 0.023(7) -0.010(5)
C17 0.058(6) 0.088(8) 0.111(9) 0.026(7) 0.006(6) -0.004(6)
C53A 0.107(10) 0.086(9) 0.104(10) -0.044(7) 0.028(8) -0.024(7)
C52A 0.089(9) 0.071(8) 0.143(12) -0.036(8) 0.011(8) -0.022(7)
C44 0.141(12) 0.089(9) 0.066(7) -0.014(6) 0.024(7) -0.012(8)

loop_
_atom_type_symbol
_atom_type_description
_atom_type_scat_dispersion_real
_atom_type_scat_dispersion_imag
_atom_type_scat_source
C C 0.0033 0.0016 'International Tables Vol C Tables 4.2.6.8 and 6.1.1.4'
H H 0.0000 0.0000 'International Tables Vol C Tables 4.2.6.8 and 6.1.1.4'
N N 0.0061 0.0033 'International Tables Vol C Tables 4.2.6.8 and 6.1.1.4'
O O 0.0106 0.0060 'International Tables Vol C Tables 4.2.6.8 and 6.1.1.4'

loop_
_geom_angle_atom_site_label_1
_geom_angle_atom_site_label_2
_geom_angle_atom_site_label_3
_geom_angle
C32 O5 C28 121.2(6)
C5 O1 C1 120.5(7)
C46A N4 N3 108.5(6)
C46A N4 C49A 129.2(7)
N3 N4 C49A 120.0(6)
C47A N3 N4 108.3(6)
N1 N2 C19 108.4(7)
N1 N2 C22 121.2(7)
C19 N2 C22 129.5(7)
N2 N1 C20 107.8(7)
C5 C4 C9 118.5(8)
C5 C4 C3 118.7(8)
C9 C4 C3 122.8(8)
C32 C31 C36 119.3(8)
C32 C31 C30 117.2(7)
C36 C31 C30 123.3(7)
C3 C2 C1 119.7(7)
C3 C2 C10 124.1(7)
C1 C2 C10 116.2(7)
C38 C37 C45 113.3(6)
C38 C37 C29 115.1(6)
C45 C37 C29 111.6(7)
C30 C29 C28 121.8(7)
C30 C29 C37 123.4(7)
C28 C29 C37 114.8(7)
O7 C30 C29 126.7(8)
O7 C30 C31 114.0(7)
C29 C30 C31 119.2(7)
C18 C10 C11 113.0(6)
C18 C10 C2 112.8(7)
C11 C10 C2 115.7(7)
O2 C1 O1 114.2(7)
O2 C1 C2 126.7(8)
O1 C1 C2 119.2(7)
C43 C38 C39 114.7(8)
C43 C38 C37 122.6(8)
C39 C38 C37 122.4(7)
C12 C11 C16 116.0(8)
C12 C11 C10 122.4(7)
C16 C11 C10 121.5(7)
O4 C19 N2 123.0(8)
O4 C19 C18 130.9(8)
N2 C19 C18 106.1(7)
C42 C43 C38 121.8(8)
C27 C22 C23 120.4(8)
C27 C22 N2 119.3(8)
C23 C22 N2 120.2(8)
C45 C47A N3 109.4(7)
C45 C47A C48A 129.8(8)
N3 C47A C48A 120.8(7)
O5 C32 C33 117.0(8)
O5 C32 C31 122.0(8)
C33 C32 C31 121.0(8)
C20 C18 C19 108.3(7)
C20 C18 C10 127.9(8)
C19 C18 C10 123.8(8)
C35 C36 C31 119.2(9)
C47A C45 C46A 107.4(7)
C47A C45 C37 128.1(7)
C46A C45 C37 124.4(7)
C15 C16 C11 120.9(8)
O3 C3 C2 124.5(7)
O3 C3 C4 115.5(7)
C2 C3 C4 120.0(7)
C40 C39 C38 122.6(8)
O8 C46A N4 125.2(7)
O8 C46A C45 128.7(7)
N4 C46A C45 106.0(7)
C54A C49A C50A 121.6(9)
C54A C49A N4 120.5(8)
C50A C49A N4 117.9(8)
C14 C15 C16 121.8(8)
O6 C28 O5 113.9(7)
O6 C28 C29 128.2(8)
O5 C28 C29 117.9(7)
C4 C5 O1 121.2(8)
C4 C5 C6 124.1(9)
O1 C5 C6 114.6(9)
C18 C20 N1 109.2(8)
C18 C20 C21 130.1(8)
N1 C20 C21 120.6(8)
C41 C42 C43 122.3(9)
C49A C50A C51A 117.0(10)
C8 C9 C4 119.3(9)
C11 C12 C13 122.3(8)
C39 C40 C41 121.6(9)
C5 C6 C7 115.9(10)
C15 C14 C13 118.3(9)
C15 C14 C17 123.8(9)
C13 C14 C17 117.8(9)
C24 C23 C22 119.1(9)
C42 C41 C40 117.0(9)
C42 C41 C44 122.2(9)
C40 C41 C44 120.7(10)
C34 C33 C32 118.0(9)
C14 C13 C12 120.5(9)
C22 C27 C26 118.2(9)
C25 C24 C23 121.2(10)
C49A C54A C53A 120.3(10)
C34 C35 C36 120.8(9)
C7 C8 C9 121.4(10)
C24 C25 C26 120.8(10)
C25 C26 C27 120.2(10)
C8 C7 C6 120.6(10)
C35 C34 C33 121.6(9)
C52A C51A C50A 121.2(11)
C52A C53A C54A 120.3(11)
C53A C52A C51A 119.5(11)

loop_
_geom_bond_atom_site_label_1
_geom_bond_atom_site_label_2
_geom_bond_distance
O7 C30 1.310(10)
O5 C32 1.366(10)
O5 C28 1.393(10)
O4 C19 1.260(10)
O8 C46A 1.242(9)
O3 C3 1.335(10)
O6 C28 1.215(10)
O1 C5 1.377(11)
O1 C1 1.393(10)
O2 C1 1.218(10)
N4 C46A 1.384(10)
N4 N3 1.398(9)
N4 C49A 1.409(11)
N3 C47A 1.380(10)
N2 N1 1.381(10)
N2 C19 1.391(10)
N2 C22 1.419(11)
N1 C20 1.384(11)
C4 C5 1.353(13)
C4 C9 1.401(12)
C4 C3 1.454(11)
C31 C32 1.398(12)
C31 C36 1.399(12)
C31 C30 1.469(11)
C2 C3 1.351(11)
C2 C1 1.419(11)
C2 C10 1.538(11)
C37 C38 1.501(12)
C37 C45 1.502(11)
C37 C29 1.527(11)
C29 C30 1.353(11)
C29 C28 1.433(11)
C10 C18 1.509(11)
C10 C11 1.535(11)
C38 C43 1.392(12)
C38 C39 1.400(12)
C11 C12 1.370(12)
C11 C16 1.398(11)
C19 C18 1.425(12)
C43 C42 1.385(13)
C22 C27 1.357(13)
C22 C23 1.392(12)
C47A C45 1.361(11)
C47A C48A 1.480(12)
C32 C33 1.391(12)
C18 C20 1.345(12)
C36 C35 1.377(13)
C45 C46A 1.459(11)
C16 C15 1.397(12)
C39 C40 1.371(13)
C49A C54A 1.355(13)
C49A C50A 1.387(13)
C15 C14 1.353(13)
C5 C6 1.388(13)
C20 C21 1.480(12)
C42 C41 1.355(14)
C50A C51A 1.425(15)
C9 C8 1.378(14)
C12 C13 1.404(13)
C40 C41 1.375(13)
C6 C7 1.419(15)
C14 C13 1.362(13)
C14 C17 1.537(14)
C23 C24 1.371(14)
C41 C44 1.498(14)
C33 C34 1.385(14)
C27 C26 1.415(15)
C24 C25 1.327(14)
C54A C53A 1.392(15)
C35 C34 1.367(14)
C8 C7 1.361(15)
C25 C26 1.356(15)
C51A C52A 1.372(17)
C53A C52A 1.370(17)
